data_4500256
loop_
_publ_author_name
'Zhang, Ying'
'He, Xinwei'
'Zhang, Jian'
'Feng, Pingyun'

_publ_section_title
;
 CuI Cluster-Based Organic Frameworks with Unusual 4- and 5-Connected
 Topologies
;
_journal_issue 1
_journal_name_full 'Crystal Growth &amp; Design'
_journal_page_first 29
_journal_paper_doi 10.1021/cg101321u
_journal_volume 11
_journal_year 2011
_chemical_formula_sum 'C18 H36 Cu7 I7 N6'
_chemical_formula_weight 1669.61
_chemical_name_systematic
; 
 ? 
;
_space_group_IT_number 181
_symmetry_cell_setting trigonal
_symmetry_space_group_name_Hall 'P 64 2 (0 0 2)'
_symmetry_space_group_name_H-M 'P 64 2 2'
_atom_sites_solution_hydrogens geom
_atom_sites_solution_primary direct
_atom_sites_solution_secondary difmap
_audit_creation_method SHELXL-97
_cell_angle_alpha 90.00
_cell_angle_beta 90.00
_cell_angle_gamma 120.00
_cell_formula_units_Z 6
_cell_length_a 17.5949(3)
_cell_length_b 17.5949(3)
_cell_length_c 22.5436(13)
_cell_measurement_reflns_used 5045
_cell_measurement_temperature 293(2)
_cell_measurement_theta_max 25.03
_cell_measurement_theta_min 2.49
_cell_volume 6044.0(4)
_computing_cell_refinement 'Bruker SMART'
_computing_data_collection 'Bruker SMART'
_computing_data_reduction 'Bruker SAINT'
_computing_molecular_graphics 'Bruker SHELXTL'
_computing_publication_material 'Bruker SHELXTL'
_computing_structure_refinement 'SHELXL-97 (Sheldrick, 1997)'
_computing_structure_solution 'SHELXS-97 (Sheldrick, 1990)'
_diffrn_ambient_temperature 293(2)
_diffrn_measured_fraction_theta_full 0.996
_diffrn_measured_fraction_theta_max 0.996
_diffrn_measurement_device_type 'CCD area detector'
_diffrn_measurement_method 'phi and omega scans'
_diffrn_radiation_monochromator graphite
_diffrn_radiation_source 'fine-focus sealed tube'
_diffrn_radiation_type MoK\a
_diffrn_radiation_wavelength 0.71073
_diffrn_reflns_av_R_equivalents 0.0647
_diffrn_reflns_av_sigmaI/netI 0.0372
_diffrn_reflns_limit_h_max 18
_diffrn_reflns_limit_h_min -21
_diffrn_reflns_limit_k_max 21
_diffrn_reflns_limit_k_min -21
_diffrn_reflns_limit_l_max 27
_diffrn_reflns_limit_l_min -16
_diffrn_reflns_number 28118
_diffrn_reflns_theta_full 25.59
_diffrn_reflns_theta_max 25.59
_diffrn_reflns_theta_min 2.49
_exptl_absorpt_coefficient_mu 9.006
_exptl_absorpt_correction_type none
_exptl_crystal_colour yellow
_exptl_crystal_density_diffrn 2.752
_exptl_crystal_density_method 'not measured'
_exptl_crystal_description prism
_exptl_crystal_F_000 4559
_exptl_crystal_size_max .16
_exptl_crystal_size_mid .12
_exptl_crystal_size_min .09
_refine_diff_density_max 1.787
_refine_diff_density_min -1.920
_refine_diff_density_rms 0.162
_refine_ls_abs_structure_details 'Flack H D (1983), Acta Cryst. A39, 876-881'
_refine_ls_abs_structure_Flack 0.04(5)
_refine_ls_extinction_method none
_refine_ls_goodness_of_fit_ref 1.071
_refine_ls_hydrogen_treatment none
_refine_ls_matrix_type full
_refine_ls_number_parameters 173
_refine_ls_number_reflns 3794
_refine_ls_number_restraints 0
_refine_ls_restrained_S_all 1.071
_refine_ls_R_factor_all 0.0356
_refine_ls_R_factor_gt 0.0303
_refine_ls_shift/su_max 0.001
_refine_ls_shift/su_mean 0.000
_refine_ls_structure_factor_coef Fsqd
_refine_ls_weighting_details 'calc w=1/[\s^2^(Fo^2^)+(0.0331P)^2^+22.0862P] where P=(Fo^2^+2Fc^2^)/3'
_refine_ls_weighting_scheme calc
_refine_ls_wR_factor_gt 0.0730
_refine_ls_wR_factor_ref 0.0754
_reflns_number_gt 3459
_reflns_number_total 3794
_reflns_threshold_expression >2sigma(I)
_cod_data_source_file cg101321u_si_002.cif
_cod_data_source_block 1
_cod_depositor_comments
;
The following automatic conversions were performed:

'_symmetry_cell_setting' value 'Trigonal' changed to 'trigonal'
according to /home/saulius/struct/CIF-dictionaries/cif_core.dic
dictionary named 'cif_core.dic' version 2.4.1 from 2010-06-29.

Automatic conversion script
Id: cif_fix_values 1715 2011-07-08 13:25:40Z adriana 
;
_cod_original_sg_symbol_H-M P6(4)22
_cod_database_code 4500256

loop_
_symmetry_equiv_pos_as_xyz
'x, y, z'
'x-y, x, z+2/3'
'-y, x-y, z+1/3'
'-x, -y, z'
'-x+y, -x, z+2/3'
'y, -x+y, z+1/3'
'-y, -x, -z+1/3'
'x-y, -y, -z'
'x, x-y, -z+2/3'
'y, x, -z+1/3'
'-x+y, y, -z'
'-x, -x+y, -z+2/3'

loop_
_atom_site_label
_atom_site_type_symbol
_atom_site_fract_x
_atom_site_fract_y
_atom_site_fract_z
_atom_site_U_iso_or_equiv
_atom_site_adp_type
_atom_site_occupancy
_atom_site_symmetry_multiplicity
_atom_site_calc_flag
_atom_site_refinement_flags
I1 I 0.17742(4) 0.31750(4) 0.10123(3) 0.02570(14) Uani 1 1 d .
I3 I 0.38431(4) 0.52052(4) -0.02962(3) 0.02554(14) Uani 1 1 d .
I5 I -0.37525(4) -0.01360(4) 0.10405(3) 0.02716(14) Uani 1 1 d .
I6 I -0.40992(3) 0.18017(5) 0.0000 0.02714(19) Uani 1 2 d S
Cu7 Cu -0.5000 0.0000 0.05607(9) 0.0957(11) Uani 1 2 d S
Cu8 Cu -0.33428(7) 0.08386(7) 0.00828(5) 0.0272(2) Uani 1 1 d .
Cu10 Cu 0.25914(7) 0.48107(7) 0.05638(5) 0.0274(3) Uani 1 1 d .
Cu11 Cu 0.10575(7) 0.35728(7) 0.01123(5) 0.0275(3) Uani 1 1 d .
N1 N -0.0293(4) 0.2745(4) 0.0139(3) 0.0222(16) Uani 1 1 d .
N2 N -0.1979(4) 0.1683(4) 0.0132(3) 0.0217(16) Uani 1 1 d .
N5 N 0.3367(5) 0.5614(5) 0.1251(3) 0.0254(17) Uani 1 1 d .
C1 C 0.4042(6) 0.5387(6) 0.1411(4) 0.036(2) Uani 1 1 d .
H1A H 0.4409 0.5468 0.1068 0.043 Uiso 1 1 calc R
H1B H 0.3759 0.4774 0.1525 0.043 Uiso 1 1 calc R
C2 C 0.2857(6) 0.5553(6) 0.1785(4) 0.031(2) Uani 1 1 d .
H2A H 0.2566 0.4956 0.1934 0.037 Uiso 1 1 calc R
H2B H 0.2409 0.5699 0.1684 0.037 Uiso 1 1 calc R
C3 C -0.0699(6) 0.2814(6) 0.0699(5) 0.033(2) Uani 1 1 d .
H3A H -0.0548 0.3419 0.0760 0.040 Uiso 1 1 calc R
H3B H -0.0465 0.2641 0.1029 0.040 Uiso 1 1 calc R
C6 C -0.0517(5) 0.1813(5) 0.0088(4) 0.027(2) Uani 1 1 d .
H6A H -0.0237 0.1674 0.0407 0.032 Uiso 1 1 calc R
H6B H -0.0293 0.1729 -0.0285 0.032 Uiso 1 1 calc R
C10 C -0.0704(6) 0.2940(6) -0.0352(4) 0.030(2) Uani 1 1 d .
H10A H -0.0433 0.2917 -0.0721 0.036 Uiso 1 1 calc R
H10B H -0.0609 0.3529 -0.0306 0.036 Uiso 1 1 calc R
C11 C -0.1703(6) 0.2277(6) -0.0377(5) 0.034(2) Uani 1 1 d .
H11A H -0.2023 0.2593 -0.0379 0.041 Uiso 1 1 calc R
H11B H -0.1840 0.1939 -0.0741 0.041 Uiso 1 1 calc R
C13 C -0.1505(5) 0.1195(5) 0.0115(4) 0.026(2) Uani 1 1 d .
H13A H -0.1692 0.0813 -0.0229 0.032 Uiso 1 1 calc R
H13B H -0.1648 0.0830 0.0467 0.032 Uiso 1 1 calc R
C15 C 0.3815(7) 0.6541(6) 0.1059(4) 0.035(2) Uani 1 1 d .
H15A H 0.3383 0.6714 0.0973 0.041 Uiso 1 1 calc R
H15B H 0.4144 0.6607 0.0698 0.041 Uiso 1 1 calc R
C16 C -0.1701(6) 0.2228(6) 0.0682(4) 0.033(2) Uani 1 1 d .
H16A H -0.1895 0.1848 0.1028 0.040 Uiso 1 1 calc R
H16B H -0.1972 0.2591 0.0694 0.040 Uiso 1 1 calc R

loop_
_atom_site_aniso_label
_atom_site_aniso_U_11
_atom_site_aniso_U_22
_atom_site_aniso_U_33
_atom_site_aniso_U_23
_atom_site_aniso_U_13
_atom_site_aniso_U_12
I1 0.0255(3) 0.0231(3) 0.0279(3) 0.0037(3) 0.0001(3) 0.0117(2)
I3 0.0211(3) 0.0229(3) 0.0287(3) -0.0002(2) -0.0003(2) 0.0081(2)
I5 0.0289(3) 0.0286(3) 0.0235(3) -0.0003(2) -0.0026(3) 0.0140(3)
I6 0.0209(3) 0.0207(4) 0.0397(5) 0.000 0.0027(3) 0.0104(2)
Cu7 0.0637(15) 0.231(4) 0.0328(11) 0.000 0.000 0.104(2)
Cu8 0.0215(5) 0.0229(6) 0.0338(6) 0.0003(5) -0.0018(5) 0.0086(5)
Cu10 0.0268(6) 0.0242(6) 0.0264(6) -0.0025(5) -0.0061(5) 0.0092(5)
Cu11 0.0189(5) 0.0230(6) 0.0372(7) -0.0002(5) -0.0030(5) 0.0079(5)
N1 0.019(4) 0.018(4) 0.028(4) -0.005(3) -0.003(3) 0.008(3)
N2 0.018(4) 0.018(4) 0.025(4) 0.002(3) 0.000(3) 0.006(3)
N5 0.022(4) 0.024(4) 0.026(4) -0.004(3) 0.001(3) 0.009(3)
C1 0.038(6) 0.037(6) 0.036(6) -0.009(5) -0.013(5) 0.023(5)
C2 0.026(5) 0.033(5) 0.020(5) -0.002(4) -0.002(4) 0.004(4)
C3 0.024(5) 0.031(5) 0.041(6) -0.004(5) -0.005(4) 0.010(4)
C6 0.024(5) 0.017(4) 0.039(6) -0.004(4) -0.005(4) 0.011(4)
C10 0.025(5) 0.024(5) 0.038(5) 0.006(4) -0.002(4) 0.011(4)
C11 0.018(5) 0.037(5) 0.044(6) 0.012(5) -0.004(4) 0.012(4)
C13 0.018(4) 0.022(4) 0.038(6) -0.006(4) -0.006(4) 0.009(4)
C15 0.038(6) 0.027(5) 0.032(5) 0.005(4) 0.005(5) 0.012(5)
C16 0.023(5) 0.038(5) 0.026(5) -0.004(4) 0.004(4) 0.006(4)

loop_
_atom_type_symbol
_atom_type_description
_atom_type_scat_dispersion_real
_atom_type_scat_dispersion_imag
_atom_type_scat_source
C C 0.0033 0.0016 'International Tables Vol C Tables 4.2.6.8 and 6.1.1.4'
H H 0.0000 0.0000 'International Tables Vol C Tables 4.2.6.8 and 6.1.1.4'
Cu Cu 0.3201 1.2651 'International Tables Vol C Tables 4.2.6.8 and 6.1.1.4'
I I -0.4742 1.8119 'International Tables Vol C Tables 4.2.6.8 and 6.1.1.4'
N N 0.0061 0.0033 'International Tables Vol C Tables 4.2.6.8 and 6.1.1.4'

loop_
_geom_angle_atom_site_label_1
_geom_angle_atom_site_label_2
_geom_angle_atom_site_label_3
_geom_angle
_geom_angle_site_symmetry_1
_geom_angle_site_symmetry_3
Cu11 I1 Cu10 60.13(3) . .
Cu11 I1 Cu11 57.45(4) . 11
Cu10 I1 Cu11 56.94(3) . 11
Cu10 I3 Cu11 60.41(3) 11 11
Cu10 I3 Cu10 58.13(4) 11 .
Cu11 I3 Cu10 57.38(4) 11 .
Cu7 I5 Cu8 63.90(4) . .
Cu7 I5 Cu8 66.32(5) . 8
Cu8 I5 Cu8 57.36(4) . 8
Cu8 I6 Cu8 112.25(5) 11_455 .
Cu8 I6 Cu7 57.59(3) 11_455 8
Cu8 I6 Cu7 61.53(3) . 8
Cu8 I6 Cu7 61.53(3) 11_455 .
Cu8 I6 Cu7 57.59(3) . .
Cu7 I6 Cu7 49.44(7) 8 .
Cu7 Cu7 I5 114.96(4) 8 .
Cu7 Cu7 I5 114.96(4) 8 4_455
I5 Cu7 I5 130.08(9) . 4_455
Cu7 Cu7 Cu8 66.90(5) 8 4_455
I5 Cu7 Cu8 147.60(3) . 4_455
I5 Cu7 Cu8 59.13(3) 4_455 4_455
Cu7 Cu7 Cu8 66.90(5) 8 .
I5 Cu7 Cu8 59.13(3) . .
I5 Cu7 Cu8 147.60(3) 4_455 .
Cu8 Cu7 Cu8 133.79(9) 4_455 .
Cu7 Cu7 Cu8 60.13(4) 8 11_455
I5 Cu7 Cu8 157.08(3) . 11_455
I5 Cu7 Cu8 59.96(3) 4_455 11_455
Cu8 Cu7 Cu8 54.22(5) 4_455 11_455
Cu8 Cu7 Cu8 101.17(6) . 11_455
Cu7 Cu7 Cu8 60.13(4) 8 8
I5 Cu7 Cu8 59.96(3) . 8
I5 Cu7 Cu8 157.08(3) 4_455 8
Cu8 Cu7 Cu8 101.17(6) 4_455 8
Cu8 Cu7 Cu8 54.22(5) . 8
Cu8 Cu7 Cu8 120.25(9) 11_455 8
Cu7 Cu7 I6 65.28(4) 8 4_455
I5 Cu7 I6 95.914(13) . 4_455
I5 Cu7 I6 104.474(13) 4_455 4_455
Cu8 Cu7 I6 54.06(3) 4_455 4_455
Cu8 Cu7 I6 104.99(5) . 4_455
Cu8 Cu7 I6 100.97(5) 11_455 4_455
Cu8 Cu7 I6 52.64(3) 8 4_455
Cu7 Cu7 I6 65.28(4) 8 .
I5 Cu7 I6 104.474(13) . .
I5 Cu7 I6 95.914(13) 4_455 .
Cu8 Cu7 I6 104.99(5) 4_455 .
Cu8 Cu7 I6 54.06(3) . .
Cu8 Cu7 I6 52.64(3) 11_455 .
Cu8 Cu7 I6 100.97(5) 8 .
I6 Cu7 I6 130.56(8) 4_455 .
N2 Cu8 Cu8 127.84(18) . 8
N2 Cu8 I5 105.20(19) . .
Cu8 Cu8 I5 63.82(5) 8 .
N2 Cu8 I6 108.36(19) . .
Cu8 Cu8 I6 122.77(3) 8 .
I5 Cu8 I6 114.63(4) . .
N2 Cu8 Cu7 152.9(2) . .
Cu8 Cu8 Cu7 66.18(3) 8 .
I5 Cu8 Cu7 56.97(4) . .
I6 Cu8 Cu7 68.34(3) . .
N2 Cu8 I5 104.32(19) . 8
Cu8 Cu8 I5 58.82(4) 8 8
I5 Cu8 I5 122.29(4) . 8
I6 Cu8 I5 101.10(4) . 8
Cu7 Cu8 I5 102.67(5) . 8
N2 Cu8 Cu7 152.23(19) . 8
Cu8 Cu8 Cu7 59.59(3) 8 8
I5 Cu8 Cu7 101.56(5) . 8
I6 Cu8 Cu7 65.83(3) . 8
Cu7 Cu8 Cu7 52.98(8) . 8
I5 Cu8 Cu7 53.72(4) 8 8
N5 Cu10 Cu11 138.2(2) . 11
N5 Cu10 Cu10 143.1(2) . 11
Cu11 Cu10 Cu10 61.65(4) 11 11
N5 Cu10 I3 109.6(2) . 11
Cu11 Cu10 I3 112.21(5) 11 11
Cu10 Cu10 I3 62.83(4) 11 11
N5 Cu10 Cu11 152.4(2) . .
Cu11 Cu10 Cu11 59.25(5) 11 .
Cu10 Cu10 Cu11 58.84(4) 11 .
I3 Cu10 Cu11 60.29(4) 11 .
N5 Cu10 I1 105.4(2) . .
Cu11 Cu10 I1 63.19(4) 11 .
Cu10 Cu10 I1 111.35(3) 11 .
I3 Cu10 I1 107.22(4) 11 .
Cu11 Cu10 I1 59.40(4) . .
N5 Cu10 I3 100.5(2) . .
Cu11 Cu10 I3 59.91(4) 11 .
Cu10 Cu10 I3 59.04(4) 11 .
I3 Cu10 I3 115.40(4) 11 .
Cu11 Cu10 I3 106.93(5) . .
I1 Cu10 I3 117.86(4) . .
N1 Cu11 Cu10 138.4(2) . 11
N1 Cu11 Cu11 141.67(18) . 11
Cu10 Cu11 Cu11 61.79(4) 11 11
N1 Cu11 I1 108.7(2) . .
Cu10 Cu11 I1 112.89(5) 11 .
Cu11 Cu11 I1 63.49(4) 11 .
N1 Cu11 I3 107.02(19) . 11
Cu10 Cu11 I3 62.71(4) 11 11
Cu11 Cu11 I3 111.09(3) 11 11
I1 Cu11 I3 107.29(4) . 11
N1 Cu11 Cu10 153.3(2) . .
Cu10 Cu11 Cu10 59.52(5) 11 .
Cu11 Cu11 Cu10 58.96(4) 11 .
I1 Cu11 Cu10 60.47(3) . .
I3 Cu11 Cu10 59.30(3) 11 .
N1 Cu11 I1 99.58(19) . 11
Cu10 Cu11 I1 59.87(4) 11 11
Cu11 Cu11 I1 59.06(5) 11 11
I1 Cu11 I1 116.02(4) . 11
I3 Cu11 I1 117.38(4) 11 11
Cu10 Cu11 I1 107.10(5) . 11
C10 N1 C3 108.2(7) . .
C10 N1 C6 108.2(7) . .
C3 N1 C6 106.4(7) . .
C10 N1 Cu11 110.0(5) . .
C3 N1 Cu11 113.3(5) . .
C6 N1 Cu11 110.5(5) . .
C11 N2 C13 108.4(7) . .
C11 N2 C16 107.9(7) . .
C13 N2 C16 107.3(7) . .
C11 N2 Cu8 108.5(5) . .
C13 N2 Cu8 111.6(5) . .
C16 N2 Cu8 112.9(5) . .
C2 N5 C1 108.9(7) . .
C2 N5 C15 106.8(7) . .
C1 N5 C15 108.2(8) . .
C2 N5 Cu10 113.0(5) . .
C1 N5 Cu10 109.9(5) . .
C15 N5 Cu10 109.8(6) . .
N5 C1 C1 111.0(5) . 7_665
N5 C1 H1A 109.4 . .
C1 C1 H1A 109.4 7_665 .
N5 C1 H1B 109.4 . .
C1 C1 H1B 109.4 7_665 .
H1A C1 H1B 108.0 . .
N5 C2 C15 110.9(7) . 7_665
N5 C2 H2A 109.5 . .
C15 C2 H2A 109.5 7_665 .
N5 C2 H2B 109.5 . .
C15 C2 H2B 109.5 7_665 .
H2A C2 H2B 108.0 . .
N1 C3 C16 111.2(7) . .
N1 C3 H3A 109.4 . .
C16 C3 H3A 109.4 . .
N1 C3 H3B 109.4 . .
C16 C3 H3B 109.4 . .
H3A C3 H3B 108.0 . .
N1 C6 C13 111.2(7) . .
N1 C6 H6A 109.4 . .
C13 C6 H6A 109.4 . .
N1 C6 H6B 109.4 . .
C13 C6 H6B 109.4 . .
H6A C6 H6B 108.0 . .
N1 C10 C11 111.2(7) . .
N1 C10 H10A 109.4 . .
C11 C10 H10A 109.4 . .
N1 C10 H10B 109.4 . .
C11 C10 H10B 109.4 . .
H10A C10 H10B 108.0 . .
N2 C11 C10 110.8(7) . .
N2 C11 H11A 109.5 . .
C10 C11 H11A 109.5 . .
N2 C11 H11B 109.5 . .
C10 C11 H11B 109.5 . .
H11A C11 H11B 108.1 . .
N2 C13 C6 111.3(6) . .
N2 C13 H13A 109.4 . .
C6 C13 H13A 109.4 . .
N2 C13 H13B 109.4 . .
C6 C13 H13B 109.4 . .
H13A C13 H13B 108.0 . .
N5 C15 C2 110.6(8) . 7_665
N5 C15 H15A 109.5 . .
C2 C15 H15A 109.5 7_665 .
N5 C15 H15B 109.5 . .
C2 C15 H15B 109.5 7_665 .
H15A C15 H15B 108.1 . .
N2 C16 C3 110.4(7) . .
N2 C16 H16A 109.6 . .
C3 C16 H16A 109.6 . .
N2 C16 H16B 109.6 . .
C3 C16 H16B 109.6 . .
H16A C16 H16B 108.1 . .

loop_
_geom_bond_atom_site_label_1
_geom_bond_atom_site_label_2
_geom_bond_distance
_geom_bond_site_symmetry_2
I1 Cu11 2.6606(13) .
I1 Cu10 2.6896(12) .
I1 Cu11 2.7757(13) 11
I3 Cu10 2.6506(12) 11
I3 Cu11 2.6776(12) 11
I3 Cu10 2.7500(13) .
I5 Cu7 2.5633(11) .
I5 Cu8 2.6241(12) .
I5 Cu8 2.7526(13) 8
I6 Cu8 2.6330(12) 11_455
I6 Cu8 2.6330(12) .
I6 Cu7 3.0223(11) 8
I6 Cu7 3.0223(11) .
Cu7 Cu7 2.528(4) 8
Cu7 I5 2.5633(11) 4_455
Cu7 Cu8 2.7455(13) 4_455
Cu7 Cu8 2.7455(13) .
Cu7 Cu8 2.9122(15) 11_455
Cu7 Cu8 2.9122(15) 8
Cu7 I6 3.0223(11) 4_455
Cu8 N2 2.100(7) .
Cu8 Cu8 2.583(2) 8
Cu8 I5 2.7526(13) 8
Cu8 Cu7 2.9122(15) 8
Cu10 N5 2.081(7) .
Cu10 Cu11 2.6065(16) 11
Cu10 Cu10 2.625(2) 11
Cu10 I3 2.6506(12) 11
Cu10 Cu11 2.6806(15) .
Cu11 N1 2.076(7) .
Cu11 Cu10 2.6065(16) 11
Cu11 Cu11 2.614(2) 11
Cu11 I3 2.6776(12) 11
Cu11 I1 2.7757(13) 11
N1 C10 1.452(11) .
N1 C3 1.485(12) .
N1 C6 1.488(10) .
N2 C11 1.462(11) .
N2 C13 1.466(10) .
N2 C16 1.494(11) .
N5 C2 1.474(11) .
N5 C1 1.475(12) .
N5 C15 1.477(11) .
C1 C1 1.531(18) 7_665
C1 H1A 0.9700 .
C1 H1B 0.9700 .
C2 C15 1.548(13) 7_665
C2 H2A 0.9700 .
C2 H2B 0.9700 .
C3 C16 1.535(12) .
C3 H3A 0.9700 .
C3 H3B 0.9700 .
C6 C13 1.523(11) .
C6 H6A 0.9700 .
C6 H6B 0.9700 .
C10 C11 1.550(12) .
C10 H10A 0.9700 .
C10 H10B 0.9700 .
C11 H11A 0.9700 .
C11 H11B 0.9700 .
C13 H13A 0.9700 .
C13 H13B 0.9700 .
C15 C2 1.548(13) 7_665
C15 H15A 0.9700 .
C15 H15B 0.9700 .
C16 H16A 0.9700 .
C16 H16B 0.9700 .
